data_7152070
loop_
_publ_author_name
'Zhao, Weiwen'
'Wang, Ruiyao'
'Petitjean, Anne'

_publ_section_title
;
 Z-Formamidoximes in molecular folding and macrocycles.
;
_journal_issue 22
_journal_name_full 'Organic &amp; biomolecular chemistry'
_journal_page_first 7647
_journal_page_last 7651
_journal_paper_doi 10.1039/c1ob06378b
_journal_volume 9
_journal_year 2011
_chemical_formula_sum 'C48 H44 N18 O13'
_chemical_formula_weight 1081.01
_chemical_name_systematic
;
?
;
_space_group_IT_number 9
_symmetry_cell_setting monoclinic
_symmetry_space_group_name_Hall 'C -2yc'
_symmetry_space_group_name_H-M 'C 1 c 1'
_atom_sites_solution_hydrogens geom
_atom_sites_solution_primary direct
_atom_sites_solution_secondary difmap
_audit_creation_method SHELXL-97
_cell_angle_alpha 90.00
_cell_angle_beta 102.6120(10)
_cell_angle_gamma 90.00
_cell_formula_units_Z 4
_cell_length_a 11.3994(2)
_cell_length_b 17.3955(4)
_cell_length_c 25.7476(5)
_cell_measurement_reflns_used 5025
_cell_measurement_temperature 180(2)
_cell_measurement_theta_max 21.22
_cell_measurement_theta_min 2.18
_cell_volume 4982.51(17)
_computing_cell_refinement 'Bruker SAINT'
_computing_data_collection 'Bruker APEX2'
_computing_data_reduction 'Bruker SAINT'
_computing_molecular_graphics 'Bruker SHELXTL'
_computing_publication_material 'Bruker SHELXTL'
_computing_structure_refinement 'SHELXL-97 (Sheldrick, 2008)'
_computing_structure_solution 'SHELXS-97 (Sheldrick, 2008)'
_diffrn_ambient_temperature 180(2)
_diffrn_measured_fraction_theta_full 1.000
_diffrn_measured_fraction_theta_max 1.000
_diffrn_measurement_device_type 'Bruker APEX-II CCD'
_diffrn_measurement_method '\f and \w scans'
_diffrn_radiation_monochromator graphite
_diffrn_radiation_source 'fine-focus sealed tube'
_diffrn_radiation_type MoK\a
_diffrn_radiation_wavelength 0.71073
_diffrn_reflns_av_R_equivalents 0.0581
_diffrn_reflns_av_sigmaI/netI 0.0593
_diffrn_reflns_limit_h_max 14
_diffrn_reflns_limit_h_min -14
_diffrn_reflns_limit_k_max 21
_diffrn_reflns_limit_k_min -21
_diffrn_reflns_limit_l_max 31
_diffrn_reflns_limit_l_min -31
_diffrn_reflns_number 35628
_diffrn_reflns_theta_full 26.00
_diffrn_reflns_theta_max 26.00
_diffrn_reflns_theta_min 1.62
_exptl_absorpt_coefficient_mu 0.109
_exptl_absorpt_correction_T_max 0.9892
_exptl_absorpt_correction_T_min 0.9786
_exptl_absorpt_correction_type multi-scan
_exptl_crystal_colour colorless
_exptl_crystal_density_diffrn 1.441
_exptl_crystal_density_method 'not measured'
_exptl_crystal_description block
_exptl_crystal_F_000 2248
_exptl_crystal_size_max 0.20
_exptl_crystal_size_mid 0.15
_exptl_crystal_size_min 0.10
_refine_diff_density_max 0.234
_refine_diff_density_min -0.165
_refine_diff_density_rms 0.040
_refine_ls_abs_structure_details 'Flack H D (1983), Acta Cryst. A39, 876-881'
_refine_ls_abs_structure_Flack 1.6(8)
_refine_ls_extinction_method none
_refine_ls_goodness_of_fit_ref 1.014
_refine_ls_hydrogen_treatment mixed
_refine_ls_matrix_type full
_refine_ls_number_parameters 718
_refine_ls_number_reflns 9760
_refine_ls_number_restraints 4
_refine_ls_restrained_S_all 1.016
_refine_ls_R_factor_all 0.0742
_refine_ls_R_factor_gt 0.0443
_refine_ls_shift/su_max 0.001
_refine_ls_shift/su_mean 0.000
_refine_ls_structure_factor_coef Fsqd
_refine_ls_weighting_details 'calc w=1/[\s^2^(Fo^2^)+(0.0459P)^2^+0.4069P] where P=(Fo^2^+2Fc^2^)/3'
_refine_ls_weighting_scheme calc
_refine_ls_wR_factor_gt 0.0898
_refine_ls_wR_factor_ref 0.1042
_reflns_number_gt 7115
_reflns_number_total 9760
_reflns_threshold_expression >2sigma(I)
_cod_data_source_file c1ob06378b.txt
_cod_data_source_block ap17
_cod_depositor_comments
;
The following automatic conversions were performed:

'_symmetry_cell_setting' value 'Monoclinic' changed to 'monoclinic'
according to /home/saulius/struct/CIF-dictionaries/cif_core.dic
dictionary named 'cif_core.dic' version 2.4.1 from
2010-06-29.

'_exptl_absorpt_correction_type' value 'Multi-scan'
changed to 'multi-scan' according to
/home/saulius/struct/CIF-dictionaries/cif_core.dic dictionary named
'cif_core.dic' version 2.4.1 from 2010-06-29.

Automatic conversion script
Id: cif_fix_values 1715 2011-07-08 13:25:40Z adriana 
;
_cod_original_sg_symbol_H-M Cc
_cod_database_code 7152070

loop_
_symmetry_equiv_pos_as_xyz
'x, y, z'
'x, -y, z+1/2'
'x+1/2, y+1/2, z'
'x+1/2, -y+1/2, z+1/2'

loop_
_atom_site_label
_atom_site_type_symbol
_atom_site_fract_x
_atom_site_fract_y
_atom_site_fract_z
_atom_site_U_iso_or_equiv
_atom_site_adp_type
_atom_site_occupancy
_atom_site_symmetry_multiplicity
_atom_site_calc_flag
_atom_site_refinement_flags
O1 O 1.15999(19) 0.24795(11) 0.56266(8) 0.0403(5) Uani 1 1 d .
O2 O 1.18385(19) 0.11369(12) 0.40650(8) 0.0432(5) Uani 1 1 d .
O3 O 0.8459(2) 0.45184(12) 0.34322(8) 0.0448(6) Uani 1 1 d .
O4 O 0.87982(18) 0.38606(12) 0.52315(8) 0.0406(5) Uani 1 1 d .
O5 O 1.21164(19) 0.49586(12) 0.76364(8) 0.0455(6) Uani 1 1 d .
O6 O 1.30109(18) 0.66407(11) 0.91009(8) 0.0383(5) Uani 1 1 d .
O7 O 0.9705(2) 0.35327(12) 0.97671(8) 0.0428(5) Uani 1 1 d .
O8 O 0.9252(2) 0.35918(13) 0.79049(8) 0.0472(6) Uani 1 1 d .
O9 O 0.58338(18) 0.28435(12) 0.55753(8) 0.0413(5) Uani 1 1 d .
O10 O 0.5913(2) 0.35399(12) 0.38176(8) 0.0444(5) Uani 1 1 d .
O11 O 0.9504(2) 0.02558(12) 0.44773(9) 0.0482(6) Uani 1 1 d .
O12 O 0.81104(18) 0.11323(12) 0.59557(8) 0.0413(5) Uani 1 1 d .
N1 N 1.0135(2) 0.20730(14) 0.63746(9) 0.0349(6) Uani 1 1 d .
N2 N 1.2174(2) 0.17643(15) 0.56145(10) 0.0454(7) Uani 1 1 d .
N3 N 1.1421(2) 0.19433(14) 0.46952(9) 0.0356(6) Uani 1 1 d .
H3B H 1.1031 0.2362 0.4749 0.043 Uiso 1 1 calc R
N4 N 1.0146(2) 0.28576(13) 0.39312(9) 0.0291(5) Uani 1 1 d .
N5 N 0.8826(2) 0.39709(13) 0.42565(9) 0.0314(6) Uani 1 1 d .
H5A H 0.9194 0.3592 0.4454 0.038 Uiso 1 1 calc R
N6 N 0.8111(2) 0.44814(14) 0.49710(10) 0.0387(6) Uani 1 1 d .
N7 N 1.0247(2) 0.43157(14) 0.64204(9) 0.0379(6) Uani 1 1 d .
N8 N 1.2727(3) 0.56682(16) 0.76547(11) 0.0497(7) Uani 1 1 d .
N9 N 1.2360(2) 0.56636(13) 0.85262(9) 0.0318(5) Uani 1 1 d .
H9A H 1.1974 0.5222 0.8480 0.038 Uiso 1 1 calc R
N10 N 1.1262(2) 0.50043(12) 0.92478(9) 0.0274(5) Uani 1 1 d .
N11 N 0.9735(2) 0.38214(13) 0.89078(9) 0.0304(6) Uani 1 1 d .
H11B H 0.9970 0.4154 0.8694 0.036 Uiso 1 1 calc R
N12 N 0.8800(2) 0.30183(14) 0.82006(10) 0.0396(6) Uani 1 1 d .
N13 N 0.7024(2) 0.31200(15) 0.67269(10) 0.0419(7) Uani 1 1 d .
N14 N 0.5335(2) 0.35291(15) 0.53200(10) 0.0412(6) Uani 1 1 d .
N15 N 0.6174(2) 0.29972(14) 0.46414(9) 0.0335(6) Uani 1 1 d .
H15B H 0.6487 0.2609 0.4844 0.040 Uiso 1 1 calc R
N16 N 0.7622(2) 0.18985(14) 0.43437(9) 0.0322(6) Uani 1 1 d .
N17 N 0.8751(2) 0.09078(15) 0.50975(9) 0.0375(6) Uani 1 1 d .
H17A H 0.8372 0.1329 0.5157 0.045 Uiso 1 1 calc R
N18 N 0.8881(2) 0.04817(15) 0.59715(10) 0.0415(6) Uani 1 1 d .
C1 C 0.9626(3) 0.16243(17) 0.66877(11) 0.0346(7) Uani 1 1 d .
C2 C 1.0267(3) 0.13274(18) 0.71654(12) 0.0399(8) Uani 1 1 d .
H2A H 0.9874 0.1022 0.7382 0.048 Uiso 1 1 calc R
C3 C 1.1463(3) 0.14766(19) 0.73226(12) 0.0427(8) Uani 1 1 d .
H3A H 1.1922 0.1268 0.7644 0.051 Uiso 1 1 calc R
C4 C 1.1997(3) 0.19428(18) 0.70004(12) 0.0419(8) Uani 1 1 d .
H4A H 1.2829 0.2064 0.7102 0.050 Uiso 1 1 calc R
C5 C 1.1306(3) 0.22280(16) 0.65305(11) 0.0331(7) Uani 1 1 d .
C6 C 1.1833(3) 0.27409(18) 0.61717(12) 0.0432(8) Uani 1 1 d .
H6A H 1.1497 0.3264 0.6181 0.052 Uiso 1 1 calc R
H6B H 1.2713 0.2774 0.6310 0.052 Uiso 1 1 calc R
C7 C 1.2036(3) 0.15422(18) 0.51316(12) 0.0408(8) Uani 1 1 d .
H7A H 1.2385 0.1064 0.5069 0.049 Uiso 1 1 calc R
C8 C 1.1385(3) 0.17248(17) 0.41845(12) 0.0336(7) Uani 1 1 d .
C9 C 1.0760(3) 0.22806(16) 0.37682(11) 0.0317(7) Uani 1 1 d .
C10 C 1.0871(3) 0.21910(18) 0.32483(12) 0.0378(7) Uani 1 1 d .
H10A H 1.1304 0.1768 0.3151 0.045 Uiso 1 1 calc R
C11 C 1.0342(3) 0.27255(19) 0.28714(12) 0.0410(8) Uani 1 1 d .
H11A H 1.0404 0.2679 0.2511 0.049 Uiso 1 1 calc R
C12 C 0.9720(3) 0.33321(18) 0.30356(11) 0.0370(7) Uani 1 1 d .
H12A H 0.9361 0.3716 0.2789 0.044 Uiso 1 1 calc R
C13 C 0.9630(2) 0.33716(16) 0.35613(11) 0.0305(6) Uani 1 1 d .
C14 C 0.8913(3) 0.40097(17) 0.37350(12) 0.0343(7) Uani 1 1 d .
C15 C 0.8195(3) 0.44935(17) 0.44858(12) 0.0341(7) Uani 1 1 d .
H15A H 0.7791 0.4894 0.4267 0.041 Uiso 1 1 calc R
C16 C 0.8585(3) 0.3790(2) 0.57643(12) 0.0465(9) Uani 1 1 d .
H16A H 0.8919 0.3295 0.5920 0.056 Uiso 1 1 calc R
H16B H 0.7708 0.3785 0.5745 0.056 Uiso 1 1 calc R
C17 C 0.9150(3) 0.44416(18) 0.61222(12) 0.0395(8) Uani 1 1 d .
C18 C 0.8557(3) 0.5130(2) 0.61484(13) 0.0571(10) Uani 1 1 d .
H18A H 0.7763 0.5203 0.5945 0.068 Uiso 1 1 calc R
C19 C 0.9135(4) 0.5713(2) 0.64745(14) 0.0636(11) Uani 1 1 d .
H19A H 0.8761 0.6199 0.6484 0.076 Uiso 1 1 calc R
C20 C 1.0250(4) 0.5575(2) 0.67807(13) 0.0566(10) Uani 1 1 d .
H20A H 1.0661 0.5963 0.7011 0.068 Uiso 1 1 calc R
C21 C 1.0769(3) 0.48727(17) 0.67523(12) 0.0383(7) Uani 1 1 d .
C22 C 1.1953(3) 0.4644(2) 0.71042(12) 0.0490(9) Uani 1 1 d .
H22A H 1.1998 0.4076 0.7127 0.059 Uiso 1 1 calc R
H22B H 1.2615 0.4824 0.6942 0.059 Uiso 1 1 calc R
C23 C 1.2811(3) 0.59647(19) 0.81120(12) 0.0405(8) Uani 1 1 d .
H23A H 1.3226 0.6441 0.8176 0.049 Uiso 1 1 calc R
C24 C 1.2495(2) 0.60327(16) 0.90039(11) 0.0280(6) Uani 1 1 d .
C25 C 1.1940(2) 0.56294(15) 0.94065(10) 0.0261(6) Uani 1 1 d .
C26 C 1.2143(3) 0.59176(17) 0.99219(11) 0.0343(7) Uani 1 1 d .
H26A H 1.2616 0.6366 1.0017 0.041 Uiso 1 1 calc R
C27 C 1.1645(3) 0.55412(17) 1.02929(11) 0.0343(7) Uani 1 1 d .
H27A H 1.1775 0.5724 1.0649 0.041 Uiso 1 1 calc R
C28 C 1.0952(3) 0.48913(16) 1.01384(11) 0.0332(7) Uani 1 1 d .
H28A H 1.0602 0.4619 1.0387 0.040 Uiso 1 1 calc R
C29 C 1.0779(2) 0.46469(16) 0.96160(11) 0.0301(6) Uani 1 1 d .
C30 C 1.0026(3) 0.39469(16) 0.94458(11) 0.0310(7) Uani 1 1 d .
C31 C 0.9085(3) 0.31865(17) 0.86940(12) 0.0334(7) Uani 1 1 d .
H31A H 0.8827 0.2845 0.8934 0.040 Uiso 1 1 calc R
C32 C 0.8863(3) 0.3400(3) 0.73534(12) 0.0581(10) Uani 1 1 d .
H32A H 0.9012 0.2846 0.7306 0.070 Uiso 1 1 calc R
H32B H 0.9349 0.3693 0.7147 0.070 Uiso 1 1 calc R
C33 C 0.7551(3) 0.35671(19) 0.71335(12) 0.0426(8) Uani 1 1 d .
C34 C 0.6926(4) 0.4149(2) 0.73259(14) 0.0546(9) Uani 1 1 d .
H34A H 0.7312 0.4456 0.7619 0.066 Uiso 1 1 calc R
C35 C 0.5743(4) 0.4275(2) 0.70860(16) 0.0646(11) Uani 1 1 d .
H35A H 0.5295 0.4665 0.7214 0.078 Uiso 1 1 calc R
C36 C 0.5213(4) 0.3824(2) 0.66534(14) 0.0553(9) Uani 1 1 d .
H36A H 0.4401 0.3908 0.6475 0.066 Uiso 1 1 calc R
C37 C 0.5873(3) 0.32597(19) 0.64887(12) 0.0407(8) Uani 1 1 d .
C38 C 0.5339(3) 0.2723(2) 0.60341(13) 0.0474(8) Uani 1 1 d .
H38A H 0.5488 0.2185 0.6155 0.057 Uiso 1 1 calc R
H38B H 0.4458 0.2802 0.5935 0.057 Uiso 1 1 calc R
C39 C 0.5559(3) 0.35526(18) 0.48561(12) 0.0381(7) Uani 1 1 d .
H39A H 0.5279 0.3987 0.4641 0.046 Uiso 1 1 calc R
C40 C 0.6321(3) 0.30222(17) 0.41302(12) 0.0344(7) Uani 1 1 d .
C41 C 0.7025(3) 0.23748(16) 0.39692(11) 0.0318(7) Uani 1 1 d .
C42 C 0.7030(3) 0.22929(18) 0.34339(12) 0.0399(8) Uani 1 1 d .
H42A H 0.6579 0.2633 0.3177 0.048 Uiso 1 1 calc R
C43 C 0.7698(3) 0.17095(19) 0.32809(12) 0.0433(8) Uani 1 1 d .
H43A H 0.7710 0.1642 0.2916 0.052 Uiso 1 1 calc R
C44 C 0.8345(3) 0.12281(17) 0.36569(12) 0.0382(8) Uani 1 1 d .
H44A H 0.8833 0.0833 0.3562 0.046 Uiso 1 1 calc R
C45 C 0.8263(3) 0.13374(16) 0.41852(12) 0.0327(7) Uani 1 1 d .
C46 C 0.8914(3) 0.07835(18) 0.45955(12) 0.0376(7) Uani 1 1 d .
C47 C 0.9143(3) 0.04127(18) 0.55181(13) 0.0406(8) Uani 1 1 d .
H47A H 0.9641 -0.0006 0.5466 0.049 Uiso 1 1 calc R
C48 C 0.8317(3) 0.1449(2) 0.64831(12) 0.0447(8) Uani 1 1 d .
H48A H 0.8047 0.1078 0.6724 0.054 Uiso 1 1 calc R
H48B H 0.7841 0.1926 0.6478 0.054 Uiso 1 1 calc R
O1W O 0.5444(2) 0.50218(16) 0.32590(10) 0.0632(7) Uani 1 1 d D
H1WB H 0.536(3) 0.4567(17) 0.3448(14) 0.076 Uiso 1 1 d D
H1WA H 0.599(3) 0.539(2) 0.3468(14) 0.076 Uiso 1 1 d D

loop_
_atom_site_aniso_label
_atom_site_aniso_U_11
_atom_site_aniso_U_22
_atom_site_aniso_U_33
_atom_site_aniso_U_23
_atom_site_aniso_U_13
_atom_site_aniso_U_12
O1 0.0577(13) 0.0347(12) 0.0316(12) 0.0056(9) 0.0167(10) 0.0114(10)
O2 0.0498(14) 0.0373(12) 0.0433(13) -0.0010(10) 0.0121(11) 0.0087(11)
O3 0.0585(15) 0.0351(12) 0.0366(12) 0.0040(10) 0.0015(10) 0.0099(11)
O4 0.0472(13) 0.0394(13) 0.0308(11) 0.0047(9) -0.0012(10) 0.0019(10)
O5 0.0587(15) 0.0439(13) 0.0310(12) 0.0008(10) 0.0038(10) -0.0090(11)
O6 0.0424(13) 0.0329(12) 0.0386(12) -0.0001(10) 0.0066(10) -0.0090(10)
O7 0.0592(15) 0.0377(12) 0.0321(12) 0.0082(10) 0.0112(10) -0.0097(11)
O8 0.0577(15) 0.0562(15) 0.0278(11) -0.0042(10) 0.0099(10) -0.0240(11)
O9 0.0465(13) 0.0440(13) 0.0315(12) -0.0005(10) 0.0047(9) 0.0033(10)
O10 0.0545(15) 0.0376(12) 0.0380(12) 0.0095(10) 0.0032(10) 0.0057(11)
O11 0.0539(14) 0.0396(13) 0.0551(15) -0.0012(11) 0.0202(12) 0.0080(11)
O12 0.0443(13) 0.0428(13) 0.0343(12) 0.0008(10) 0.0032(10) 0.0048(10)
N1 0.0418(15) 0.0362(14) 0.0269(13) -0.0012(11) 0.0078(11) 0.0053(12)
N2 0.0565(18) 0.0424(16) 0.0401(16) 0.0069(13) 0.0169(13) 0.0192(13)
N3 0.0395(15) 0.0338(14) 0.0334(14) -0.0004(11) 0.0077(11) 0.0059(12)
N4 0.0307(13) 0.0266(13) 0.0289(13) -0.0037(11) 0.0039(10) -0.0051(11)
N5 0.0340(14) 0.0287(13) 0.0290(13) -0.0018(11) 0.0016(10) 0.0017(10)
N6 0.0403(15) 0.0356(15) 0.0373(15) -0.0005(12) 0.0022(12) 0.0008(12)
N7 0.0443(16) 0.0385(15) 0.0288(13) 0.0046(11) 0.0031(12) 0.0003(12)
N8 0.0587(19) 0.0475(18) 0.0428(17) 0.0014(13) 0.0107(14) -0.0177(14)
N9 0.0359(14) 0.0309(13) 0.0281(13) 0.0000(11) 0.0059(10) -0.0048(11)
N10 0.0294(13) 0.0264(13) 0.0250(12) -0.0013(10) 0.0030(10) 0.0018(10)
N11 0.0351(14) 0.0292(13) 0.0264(13) 0.0018(10) 0.0057(10) -0.0066(11)
N12 0.0435(16) 0.0394(16) 0.0374(16) -0.0035(12) 0.0118(12) -0.0101(12)
N13 0.0453(17) 0.0507(17) 0.0313(14) -0.0057(13) 0.0123(12) -0.0066(13)
N14 0.0373(15) 0.0453(16) 0.0378(15) -0.0030(13) 0.0011(12) 0.0060(13)
N15 0.0349(14) 0.0318(14) 0.0325(14) 0.0022(11) 0.0045(11) 0.0030(11)
N16 0.0359(14) 0.0303(14) 0.0307(13) 0.0006(11) 0.0078(11) -0.0036(11)
N17 0.0413(15) 0.0360(15) 0.0343(15) 0.0016(11) 0.0065(12) 0.0049(12)
N18 0.0471(16) 0.0382(15) 0.0352(16) -0.0010(12) 0.0002(12) 0.0031(13)
C1 0.0424(18) 0.0350(17) 0.0278(15) -0.0009(13) 0.0109(13) 0.0022(14)
C2 0.053(2) 0.0377(18) 0.0304(17) 0.0013(14) 0.0111(15) 0.0029(15)
C3 0.054(2) 0.047(2) 0.0257(16) 0.0004(14) 0.0061(15) 0.0092(16)
C4 0.0449(19) 0.0448(19) 0.0333(17) -0.0110(15) 0.0027(14) 0.0068(15)
C5 0.0394(18) 0.0291(17) 0.0312(17) -0.0017(13) 0.0087(14) 0.0050(14)
C6 0.050(2) 0.0390(19) 0.0423(19) -0.0064(15) 0.0136(16) -0.0020(16)
C7 0.049(2) 0.0403(18) 0.0345(18) 0.0053(15) 0.0124(15) 0.0171(15)
C8 0.0312(16) 0.0346(17) 0.0364(17) -0.0013(14) 0.0101(13) -0.0038(14)
C9 0.0338(16) 0.0268(15) 0.0336(16) -0.0017(13) 0.0055(13) -0.0032(13)
C10 0.0364(18) 0.0404(18) 0.0361(17) -0.0095(14) 0.0072(14) -0.0014(15)
C11 0.0434(19) 0.053(2) 0.0263(16) -0.0056(15) 0.0074(14) -0.0066(16)
C12 0.0414(18) 0.0421(19) 0.0251(15) 0.0002(14) 0.0020(13) -0.0032(15)
C13 0.0299(16) 0.0309(16) 0.0290(15) -0.0020(13) 0.0031(12) -0.0060(13)
C14 0.0376(18) 0.0284(16) 0.0339(17) -0.0027(14) 0.0014(14) -0.0037(14)
C15 0.0378(18) 0.0292(17) 0.0327(17) -0.0041(13) 0.0018(13) 0.0001(13)
C16 0.046(2) 0.055(2) 0.0340(18) 0.0126(16) -0.0020(15) -0.0094(16)
C17 0.046(2) 0.048(2) 0.0264(16) 0.0069(14) 0.0108(14) 0.0054(16)
C18 0.053(2) 0.079(3) 0.0354(19) -0.0039(19) 0.0024(16) 0.024(2)
C19 0.079(3) 0.065(3) 0.042(2) -0.0086(19) 0.002(2) 0.040(2)
C20 0.074(3) 0.052(2) 0.040(2) -0.0101(17) 0.0018(18) 0.020(2)
C21 0.051(2) 0.0338(18) 0.0296(16) -0.0003(14) 0.0069(14) 0.0041(15)
C22 0.059(2) 0.043(2) 0.0378(19) -0.0102(15) -0.0049(16) 0.0055(17)
C23 0.049(2) 0.044(2) 0.0299(17) -0.0011(15) 0.0105(14) -0.0095(15)
C24 0.0260(15) 0.0295(16) 0.0264(15) -0.0001(13) 0.0012(12) 0.0036(13)
C25 0.0277(15) 0.0264(15) 0.0227(14) -0.0004(12) 0.0023(11) 0.0045(12)
C26 0.0344(16) 0.0317(16) 0.0348(17) -0.0043(14) 0.0029(13) 0.0017(13)
C27 0.0429(18) 0.0381(18) 0.0225(15) -0.0050(13) 0.0083(13) 0.0038(15)
C28 0.0379(17) 0.0343(17) 0.0283(16) 0.0024(13) 0.0095(13) 0.0029(14)
C29 0.0317(16) 0.0287(15) 0.0288(16) 0.0012(12) 0.0044(12) 0.0047(12)
C30 0.0339(16) 0.0285(16) 0.0308(16) 0.0002(13) 0.0076(13) 0.0044(13)
C31 0.0328(16) 0.0330(17) 0.0347(18) 0.0047(13) 0.0080(13) -0.0051(14)
C32 0.060(2) 0.088(3) 0.0264(18) -0.0081(18) 0.0095(16) -0.018(2)
C33 0.053(2) 0.047(2) 0.0281(17) 0.0028(15) 0.0092(15) -0.0057(16)
C34 0.080(3) 0.043(2) 0.0388(19) -0.0067(16) 0.0073(19) -0.001(2)
C35 0.080(3) 0.047(2) 0.064(3) -0.0049(19) 0.008(2) 0.019(2)
C36 0.064(2) 0.050(2) 0.047(2) 0.0007(18) 0.0028(18) 0.0134(19)
C37 0.047(2) 0.045(2) 0.0324(16) 0.0063(15) 0.0146(15) -0.0024(16)
C38 0.044(2) 0.055(2) 0.044(2) -0.0007(16) 0.0100(16) -0.0101(16)
C39 0.0354(18) 0.0392(18) 0.0357(18) -0.0022(14) -0.0007(14) 0.0035(14)
C40 0.0316(17) 0.0360(18) 0.0322(17) -0.0022(14) -0.0003(13) -0.0072(14)
C41 0.0360(17) 0.0284(16) 0.0306(16) -0.0016(13) 0.0062(13) -0.0087(13)
C42 0.051(2) 0.0381(18) 0.0295(17) 0.0024(14) 0.0069(15) -0.0100(15)
C43 0.055(2) 0.046(2) 0.0300(17) -0.0039(15) 0.0118(15) -0.0128(17)
C44 0.048(2) 0.0321(17) 0.0386(19) -0.0088(14) 0.0172(15) -0.0121(15)
C45 0.0341(17) 0.0294(16) 0.0358(17) -0.0027(13) 0.0105(13) -0.0070(13)
C46 0.0370(18) 0.0350(18) 0.0424(19) -0.0002(14) 0.0124(14) -0.0039(15)
C47 0.0378(18) 0.0350(18) 0.044(2) -0.0013(15) -0.0030(15) 0.0008(15)
C48 0.050(2) 0.054(2) 0.0329(18) -0.0027(15) 0.0137(15) -0.0045(16)
O1W 0.0735(18) 0.0575(18) 0.0534(16) 0.0036(13) 0.0024(13) -0.0038(14)

loop_
_atom_type_symbol
_atom_type_description
_atom_type_scat_dispersion_real
_atom_type_scat_dispersion_imag
_atom_type_scat_source
C C 0.0033 0.0016 'International Tables Vol C Tables 4.2.6.8 and 6.1.1.4'
H H 0.0000 0.0000 'International Tables Vol C Tables 4.2.6.8 and 6.1.1.4'
N N 0.0061 0.0033 'International Tables Vol C Tables 4.2.6.8 and 6.1.1.4'
O O 0.0106 0.0060 'International Tables Vol C Tables 4.2.6.8 and 6.1.1.4'

loop_
_geom_angle_atom_site_label_1
_geom_angle_atom_site_label_2
_geom_angle_atom_site_label_3
_geom_angle
N2 O1 C6 108.2(2)
N6 O4 C16 108.9(2)
N8 O5 C22 108.8(2)
N12 O8 C32 107.3(2)
N14 O9 C38 108.4(2)
N18 O12 C48 107.7(2)
C5 N1 C1 118.2(2)
C7 N2 O1 109.2(2)
C8 N3 C7 123.3(3)
C8 N3 H3B 118.3
C7 N3 H3B 118.3
C9 N4 C13 117.0(2)
C14 N5 C15 123.1(3)
C14 N5 H5A 118.4
C15 N5 H5A 118.4
C15 N6 O4 109.0(2)
C17 N7 C21 118.5(3)
C23 N8 O5 108.8(3)
C24 N9 C23 121.9(2)
C24 N9 H9A 119.1
C23 N9 H9A 119.1
C25 N10 C29 117.1(2)
C30 N11 C31 121.5(2)
C30 N11 H11B 119.2
C31 N11 H11B 119.2
C31 N12 O8 109.3(2)
C33 N13 C37 118.6(3)
C39 N14 O9 108.6(2)
C40 N15 C39 123.0(3)
C40 N15 H15B 118.5
C39 N15 H15B 118.5
C45 N16 C41 117.3(2)
C46 N17 C47 123.9(3)
C46 N17 H17A 118.1
C47 N17 H17A 118.1
C47 N18 O12 108.4(2)
N1 C1 C2 122.4(3)
N1 C1 C48 115.8(3)
C2 C1 C48 121.8(3)
C3 C2 C1 119.6(3)
C3 C2 H2A 120.2
C1 C2 H2A 120.2
C2 C3 C4 118.4(3)
C2 C3 H3A 120.8
C4 C3 H3A 120.8
C5 C4 C3 119.3(3)
C5 C4 H4A 120.3
C3 C4 H4A 120.3
N1 C5 C4 122.1(3)
N1 C5 C6 116.3(3)
C4 C5 C6 121.6(3)
O1 C6 C5 113.4(2)
O1 C6 H6A 108.9
C5 C6 H6A 108.9
O1 C6 H6B 108.9
C5 C6 H6B 108.9
H6A C6 H6B 107.7
N2 C7 N3 124.9(3)
N2 C7 H7A 117.5
N3 C7 H7A 117.5
O2 C8 N3 123.7(3)
O2 C8 C9 121.5(3)
N3 C8 C9 114.8(3)
N4 C9 C10 123.5(3)
N4 C9 C8 117.2(2)
C10 C9 C8 119.3(3)
C9 C10 C11 119.1(3)
C9 C10 H10A 120.5
C11 C10 H10A 120.5
C10 C11 C12 118.1(3)
C10 C11 H11A 121.0
C12 C11 H11A 121.0
C13 C12 C11 119.3(3)
C13 C12 H12A 120.4
C11 C12 H12A 120.4
N4 C13 C12 123.1(3)
N4 C13 C14 117.6(2)
C12 C13 C14 119.3(3)
O3 C14 N5 123.5(3)
O3 C14 C13 121.9(3)
N5 C14 C13 114.6(3)
N6 C15 N5 124.8(3)
N6 C15 H15A 117.6
N5 C15 H15A 117.6
O4 C16 C17 112.1(2)
O4 C16 H16A 109.2
C17 C16 H16A 109.2
O4 C16 H16B 109.2
C17 C16 H16B 109.2
H16A C16 H16B 107.9
N7 C17 C18 121.3(3)
N7 C17 C16 116.6(3)
C18 C17 C16 122.0(3)
C17 C18 C19 119.3(3)
C17 C18 H18A 120.4
C19 C18 H18A 120.4
C20 C19 C18 118.8(3)
C20 C19 H19A 120.6
C18 C19 H19A 120.6
C19 C20 C21 119.1(3)
C19 C20 H20A 120.5
C21 C20 H20A 120.5
N7 C21 C20 122.9(3)
N7 C21 C22 114.0(3)
C20 C21 C22 123.1(3)
O5 C22 C21 112.5(3)
O5 C22 H22A 109.1
C21 C22 H22A 109.1
O5 C22 H22B 109.1
C21 C22 H22B 109.1
H22A C22 H22B 107.8
N8 C23 N9 126.5(3)
N8 C23 H23A 116.7
N9 C23 H23A 116.7
O6 C24 N9 123.4(3)
O6 C24 C25 121.7(2)
N9 C24 C25 114.9(2)
N10 C25 C26 123.1(3)
N10 C25 C24 118.0(2)
C26 C25 C24 118.9(2)
C27 C26 C25 118.9(3)
C27 C26 H26A 120.6
C25 C26 H26A 120.6
C26 C27 C28 118.9(3)
C26 C27 H27A 120.5
C28 C27 H27A 120.5
C29 C28 C27 118.7(3)
C29 C28 H28A 120.6
C27 C28 H28A 120.6
N10 C29 C28 123.3(3)
N10 C29 C30 117.7(2)
C28 C29 C30 119.0(3)
O7 C30 N11 123.6(3)
O7 C30 C29 121.5(3)
N11 C30 C29 115.0(2)
N12 C31 N11 125.5(3)
N12 C31 H31A 117.3
N11 C31 H31A 117.3
O8 C32 C33 113.2(3)
O8 C32 H32A 108.9
C33 C32 H32A 108.9
O8 C32 H32B 108.9
C33 C32 H32B 108.9
H32A C32 H32B 107.7
N13 C33 C34 121.7(3)
N13 C33 C32 114.9(3)
C34 C33 C32 123.4(3)
C35 C34 C33 119.1(3)
C35 C34 H34A 120.5
C33 C34 H34A 120.5
C34 C35 C36 118.9(3)
C34 C35 H35A 120.5
C36 C35 H35A 120.5
C37 C36 C35 119.0(4)
C37 C36 H36A 120.5
C35 C36 H36A 120.5
N13 C37 C36 122.7(3)
N13 C37 C38 115.4(3)
C36 C37 C38 121.9(3)
O9 C38 C37 112.5(3)
O9 C38 H38A 109.1
C37 C38 H38A 109.1
O9 C38 H38B 109.1
C37 C38 H38B 109.1
H38A C38 H38B 107.8
N14 C39 N15 125.2(3)
N14 C39 H39A 117.4
N15 C39 H39A 117.4
O10 C40 N15 123.2(3)
O10 C40 C41 121.3(3)
N15 C40 C41 115.5(3)
N16 C41 C42 122.7(3)
N16 C41 C40 119.1(2)
C42 C41 C40 118.2(3)
C43 C42 C41 118.8(3)
C43 C42 H42A 120.6
C41 C42 H42A 120.6
C44 C43 C42 119.7(3)
C44 C43 H43A 120.2
C42 C43 H43A 120.2
C43 C44 C45 117.8(3)
C43 C44 H44A 121.1
C45 C44 H44A 121.1
N16 C45 C44 123.7(3)
N16 C45 C46 118.3(3)
C44 C45 C46 118.0(3)
O11 C46 N17 123.7(3)
O11 C46 C45 121.6(3)
N17 C46 C45 114.6(3)
N18 C47 N17 124.1(3)
N18 C47 H47A 118.0
N17 C47 H47A 118.0
O12 C48 C1 110.8(2)
O12 C48 H48A 109.5
C1 C48 H48A 109.5
O12 C48 H48B 109.5
C1 C48 H48B 109.5
H48A C48 H48B 108.1
H1WB O1W H1WA 113(3)

loop_
_geom_bond_atom_site_label_1
_geom_bond_atom_site_label_2
_geom_bond_distance
O1 N2 1.409(3)
O1 C6 1.444(4)
O2 C8 1.216(3)
O3 C14 1.217(3)
O4 N6 1.414(3)
O4 C16 1.450(4)
O5 N8 1.413(3)
O5 C22 1.449(4)
O6 C24 1.209(3)
O7 C30 1.212(3)
O8 N12 1.418(3)
O8 C32 1.432(3)
O9 N14 1.419(3)
O9 C38 1.431(4)
O10 C40 1.229(3)
O11 C46 1.216(3)
O12 N18 1.428(3)
O12 C48 1.436(3)
N1 C5 1.335(4)
N1 C1 1.342(4)
N2 C7 1.279(4)
N3 C8 1.361(4)
N3 C7 1.378(4)
N3 H3B 0.8800
N4 C9 1.342(4)
N4 C13 1.345(4)
N5 C14 1.369(4)
N5 C15 1.371(4)
N5 H5A 0.8800
N6 C15 1.274(4)
N7 C17 1.335(4)
N7 C21 1.342(4)
N8 C23 1.270(4)
N9 C24 1.366(3)
N9 C23 1.384(4)
N9 H9A 0.8800
N10 C25 1.345(3)
N10 C29 1.348(4)
N11 C30 1.370(3)
N11 C31 1.376(4)
N11 H11B 0.8800
N12 C31 1.275(3)
N13 C33 1.337(4)
N13 C37 1.344(4)
N14 C39 1.276(4)
N15 C40 1.363(4)
N15 C39 1.378(4)
N15 H15B 0.8800
N16 C45 1.335(4)
N16 C41 1.339(4)
N17 C46 1.363(4)
N17 C47 1.380(4)
N17 H17A 0.8800
N18 C47 1.272(4)
C1 C2 1.386(4)
C1 C48 1.502(4)
C2 C3 1.359(4)
C2 H2A 0.9500
C3 C4 1.392(5)
C3 H3A 0.9500
C4 C5 1.384(4)
C4 H4A 0.9500
C5 C6 1.500(4)
C6 H6A 0.9900
C6 H6B 0.9900
C7 H7A 0.9500
C8 C9 1.503(4)
C9 C10 1.381(4)
C10 C11 1.383(4)
C10 H10A 0.9500
C11 C12 1.388(4)
C11 H11A 0.9500
C12 C13 1.382(4)
C12 H12A 0.9500
C13 C14 1.503(4)
C15 H15A 0.9500
C16 C17 1.513(4)
C16 H16A 0.9900
C16 H16B 0.9900
C17 C18 1.384(5)
C18 C19 1.388(5)
C18 H18A 0.9500
C19 C20 1.362(5)
C19 H19A 0.9500
C20 C21 1.367(4)
C20 H20A 0.9500
C21 C22 1.506(4)
C22 H22A 0.9900
C22 H22B 0.9900
C23 H23A 0.9500
C24 C25 1.501(4)
C25 C26 1.390(4)
C26 C27 1.378(4)
C26 H26A 0.9500
C27 C28 1.387(4)
C27 H27A 0.9500
C28 C29 1.383(4)
C28 H28A 0.9500
C29 C30 1.499(4)
C31 H31A 0.9500
C32 C33 1.508(5)
C32 H32A 0.9900
C32 H32B 0.9900
C33 C34 1.390(5)
C34 C35 1.373(5)
C34 H34A 0.9500
C35 C36 1.389(5)
C35 H35A 0.9500
C36 C37 1.360(5)
C36 H36A 0.9500
C37 C38 1.517(4)
C38 H38A 0.9900
C38 H38B 0.9900
C39 H39A 0.9500
C40 C41 1.494(4)
C41 C42 1.387(4)
C42 C43 1.377(5)
C42 H42A 0.9500
C43 C44 1.367(4)
C43 H43A 0.9500
C44 C45 1.397(4)
C44 H44A 0.9500
C45 C46 1.501(4)
C47 H47A 0.9500
C48 H48A 0.9900
C48 H48B 0.9900
O1W H1WB 0.95(2)
O1W H1WA 0.97(3)

loop_
_geom_hbond_atom_site_label_D
_geom_hbond_atom_site_label_H
_geom_hbond_atom_site_label_A
_geom_hbond_distance_DH
_geom_hbond_distance_HA
_geom_hbond_distance_DA
_geom_hbond_angle_DHA
_geom_hbond_site_symmetry_A
O1W H1WB O10 0.95(2) 2.06(3) 2.943(3) 155(3) .
O1W H1WA O2 0.97(3) 2.09(3) 3.026(4) 163(3) 3_455

loop_
_geom_torsion_atom_site_label_1
_geom_torsion_atom_site_label_2
_geom_torsion_atom_site_label_3
_geom_torsion_atom_site_label_4
_geom_torsion
C6 O1 N2 C7 -176.4(3)
C16 O4 N6 C15 -173.1(2)
C22 O5 N8 C23 176.4(3)
C32 O8 N12 C31 -177.3(3)
C38 O9 N14 C39 -166.0(2)
C48 O12 N18 C47 -150.3(3)
C5 N1 C1 C2 0.8(4)
C5 N1 C1 C48 -178.1(3)
N1 C1 C2 C3 -1.5(5)
C48 C1 C2 C3 177.2(3)
C1 C2 C3 C4 1.6(5)
C2 C3 C4 C5 -0.9(4)
C1 N1 C5 C4 -0.1(4)
C1 N1 C5 C6 -179.2(2)
C3 C4 C5 N1 0.2(4)
C3 C4 C5 C6 179.2(3)
N2 O1 C6 C5 -63.7(3)
N1 C5 C6 O1 -53.3(4)
C4 C5 C6 O1 127.6(3)
O1 N2 C7 N3 -0.1(4)
C8 N3 C7 N2 173.8(3)
C7 N3 C8 O2 3.9(5)
C7 N3 C8 C9 -174.6(3)
C13 N4 C9 C10 -0.7(4)
C13 N4 C9 C8 177.3(2)
O2 C8 C9 N4 171.1(3)
N3 C8 C9 N4 -10.4(4)
O2 C8 C9 C10 -10.8(4)
N3 C8 C9 C10 167.7(3)
N4 C9 C10 C11 1.1(4)
C8 C9 C10 C11 -176.9(3)
C9 C10 C11 C12 0.0(4)
C10 C11 C12 C13 -1.3(4)
C9 N4 C13 C12 -0.8(4)
C9 N4 C13 C14 178.5(2)
C11 C12 C13 N4 1.8(4)
C11 C12 C13 C14 -177.5(3)
C15 N5 C14 O3 1.5(4)
C15 N5 C14 C13 -179.0(2)
N4 C13 C14 O3 176.8(3)
C12 C13 C14 O3 -3.9(4)
N4 C13 C14 N5 -2.7(4)
C12 C13 C14 N5 176.6(2)
O4 N6 C15 N5 1.7(4)
C14 N5 C15 N6 -178.9(3)
N6 O4 C16 C17 -70.9(3)
C21 N7 C17 C18 0.4(4)
C21 N7 C17 C16 -178.5(3)
O4 C16 C17 N7 -94.2(3)
O4 C16 C17 C18 86.9(4)
N7 C17 C18 C19 2.8(5)
C16 C17 C18 C19 -178.4(3)
C17 C18 C19 C20 -3.3(6)
C18 C19 C20 C21 0.8(6)
C17 N7 C21 C20 -3.0(5)
C17 N7 C21 C22 174.8(3)
C19 C20 C21 N7 2.4(5)
C19 C20 C21 C22 -175.2(3)
N8 O5 C22 C21 -92.4(3)
N7 C21 C22 O5 -142.2(3)
C20 C21 C22 O5 35.6(5)
O5 N8 C23 N9 -1.6(5)
C24 N9 C23 N8 -179.7(3)
C23 N9 C24 O6 0.0(4)
C23 N9 C24 C25 179.4(2)
C29 N10 C25 C26 -0.7(4)
C29 N10 C25 C24 179.5(2)
O6 C24 C25 N10 172.3(3)
N9 C24 C25 N10 -7.2(3)
O6 C24 C25 C26 -7.5(4)
N9 C24 C25 C26 173.1(2)
N10 C25 C26 C27 1.1(4)
C24 C25 C26 C27 -179.2(3)
C25 C26 C27 C28 -0.5(4)
C26 C27 C28 C29 -0.4(4)
C25 N10 C29 C28 -0.2(4)
C25 N10 C29 C30 -179.7(2)
C27 C28 C29 N10 0.7(4)
C27 C28 C29 C30 -179.7(3)
C31 N11 C30 O7 -2.6(4)
C31 N11 C30 C29 177.7(2)
N10 C29 C30 O7 169.3(3)
C28 C29 C30 O7 -10.3(4)
N10 C29 C30 N11 -11.0(4)
C28 C29 C30 N11 169.5(3)
O8 N12 C31 N11 -0.4(4)
C30 N11 C31 N12 -178.4(3)
N12 O8 C32 C33 75.0(4)
C37 N13 C33 C34 2.4(5)
C37 N13 C33 C32 -176.4(3)
O8 C32 C33 N13 -151.9(3)
O8 C32 C33 C34 29.3(5)
N13 C33 C34 C35 -1.1(5)
C32 C33 C34 C35 177.6(3)
C33 C34 C35 C36 -0.9(5)
C34 C35 C36 C37 1.5(6)
C33 N13 C37 C36 -1.8(5)
C33 N13 C37 C38 -179.5(3)
C35 C36 C37 N13 -0.1(5)
C35 C36 C37 C38 177.4(3)
N14 O9 C38 C37 -74.9(3)
N13 C37 C38 O9 -70.2(4)
C36 C37 C38 O9 112.0(4)
O9 N14 C39 N15 0.6(4)
C40 N15 C39 N14 175.4(3)
C39 N15 C40 O10 -0.3(4)
C39 N15 C40 C41 179.3(2)
C45 N16 C41 C42 1.6(4)
C45 N16 C41 C40 -178.5(2)
O10 C40 C41 N16 168.7(3)
N15 C40 C41 N16 -10.9(4)
O10 C40 C41 C42 -11.4(4)
N15 C40 C41 C42 169.0(3)
N16 C41 C42 C43 -1.6(4)
C40 C41 C42 C43 178.5(3)
C41 C42 C43 C44 -0.3(5)
C42 C43 C44 C45 2.1(5)
C41 N16 C45 C44 0.4(4)
C41 N16 C45 C46 -178.4(2)
C43 C44 C45 N16 -2.2(4)
C43 C44 C45 C46 176.6(3)
C47 N17 C46 O11 -6.1(5)
C47 N17 C46 C45 171.7(3)
N16 C45 C46 O11 179.4(3)
C44 C45 C46 O11 0.5(4)
N16 C45 C46 N17 1.5(4)
C44 C45 C46 N17 -177.4(3)
O12 N18 C47 N17 1.4(4)
C46 N17 C47 N18 -172.0(3)
N18 O12 C48 C1 54.7(3)
N1 C1 C48 O12 53.9(3)
C2 C1 C48 O12 -124.9(3)
